data_2311979
loop_
_publ_author_name
'Wzgarda-Raj, Kinga'
'Rybarczyk-Pirek, Agnieszka J'
'Wojtulewski, S\/lawomir'
'Palusiak, Marcin'

_publ_section_title
;
 N-Oxide-N-oxide interactions and Cl...Cl halogen bonds in
 pentachloropyridine N-oxide: the many-body approach to interactions in
 the crystal state.
;
_journal_coeditor_code UK3147
_journal_issue 'Pt 2'
_journal_name_full 'Acta crystallographica. Section C, Structural chemistry'
_journal_page_first 113
_journal_page_last 119
_journal_paper_doi 10.1107/S2053229617017922
_journal_volume 74
_journal_year 2018
_chemical_formula_iupac 'C5 Cl5 N O'
_chemical_formula_moiety 'C5 Cl5 N O'
_chemical_formula_sum 'C5 Cl5 N O'
_chemical_formula_weight 267.31
_chemical_name_systematic
;
Pentachloropyridine <i>N</i>-oxide
;
_space_group_crystal_system monoclinic
_space_group_IT_number 14
_space_group_name_Hall '-P 2ybc'
_space_group_name_H-M_alt 'P 1 21/c 1'
_audit_creation_method SHELXL-2014/7
_cell_angle_alpha 90
_cell_angle_beta 106.936(3)
_cell_angle_gamma 90
_cell_formula_units_Z 4
_cell_length_a 8.5852(2)
_cell_length_b 17.0639(4)
_cell_length_c 5.9883(2)
_cell_measurement_reflns_used 3739
_cell_measurement_temperature 100(2)
_cell_measurement_theta_max 76.1950
_cell_measurement_theta_min 5.3930
_cell_volume 839.22(4)
_computing_cell_refinement
;
CrysAlis PRO (Agilent, 2011)
;
_computing_data_collection
;
CrysAlis PRO (Agilent, 2011)
;
_computing_data_reduction
;
CrysAlis PRO (Agilent, 2011)
;
_computing_molecular_graphics
;
<i>ORTEP-3 for Windows</i> (Farrugia, 2012) and
<i>Mercury</i> (Macrae <i>et al.</i>, 2008)
;
_computing_publication_material
;
publCIF (Westrip, 2010), <i>PLATON</i> (Spek, 2009) and
<i>WinGX</i> (Farrugia, 2012)
;
_computing_structure_refinement
;
SHELXL2014 (Sheldrick, 2015)
;
_computing_structure_solution '<b>Structure solution software; please supply</b>'
_diffrn_ambient_temperature 100(2)
_diffrn_detector_area_resol_mean 10.4052
_diffrn_measured_fraction_theta_full 1.000
_diffrn_measured_fraction_theta_max 1.000
_diffrn_measurement_device_type 'Agilent SuperNova DualSource'
_diffrn_measurement_method
;
CrysAlisPro 1.171.39.15e (Rigaku Oxford Diffraction, 2015)
Empirical absorption correction using spherical harmonics,
implemented in SCALE3 ABSPACK scaling algorithm.
;
_diffrn_radiation_type CuK\a
_diffrn_radiation_wavelength 1.54184
_diffrn_reflns_av_R_equivalents 0.0455
_diffrn_reflns_limit_h_max 10
_diffrn_reflns_limit_h_min -10
_diffrn_reflns_limit_k_max 20
_diffrn_reflns_limit_k_min -17
_diffrn_reflns_limit_l_max 7
_diffrn_reflns_limit_l_min -7
_diffrn_reflns_number 8310
_diffrn_reflns_theta_full 68.459
_diffrn_reflns_theta_max 68.459
_diffrn_reflns_theta_min 5.184
_exptl_absorpt_coefficient_mu 15.313
_exptl_absorpt_correction_T_max 1.00000
_exptl_absorpt_correction_T_min 0.09952
_exptl_absorpt_correction_type multi-scan
_exptl_absorpt_process_details
;
(CrysAlis PRO; Agilent, 2011)
;
_exptl_crystal_colour colourless
_exptl_crystal_density_diffrn 2.116
_exptl_crystal_density_method 'not measured'
_exptl_crystal_description plate
_exptl_crystal_F_000 520
_exptl_crystal_size_max 0.338
_exptl_crystal_size_mid 0.082
_exptl_crystal_size_min 0.022
_refine_diff_density_max 0.397
_refine_diff_density_min -0.439
_refine_ls_extinction_method none
_refine_ls_goodness_of_fit_ref 1.037
_refine_ls_hydrogen_treatment undef
_refine_ls_matrix_type full
_refine_ls_number_parameters 109
_refine_ls_number_reflns 1548
_refine_ls_number_restraints 0
_refine_ls_restrained_S_all 1.037
_refine_ls_R_factor_all 0.0364
_refine_ls_R_factor_gt 0.0316
_refine_ls_shift/su_max 0.001
_refine_ls_shift/su_mean 0.000
_refine_ls_structure_factor_coef Fsqd
_refine_ls_weighting_details 'w=1/[\s^2^(Fo^2^)+(0.0591P)^2^+0.0274P] where P=(Fo^2^+2Fc^2^)/3'
_refine_ls_weighting_scheme calc
_refine_ls_wR_factor_gt 0.0816
_refine_ls_wR_factor_ref 0.0848
_reflns_number_gt 1391
_reflns_number_total 1548
_reflns_threshold_expression 'I > 2\s(I)'
_cod_data_source_file uk3147sup1.cif
_cod_data_source_block I
_cod_original_sg_symbol_H-M 'P 21/c'
_cod_database_code 2311979
_shelx_space_group_comment
;
The symmetry employed for this shelxl refinement is uniquely defined
by the following loop, which should always be used as a source of
symmetry information in preference to the above space-group names.
They are only intended as comments.
;

loop_
_space_group_symop_operation_xyz
'x, y, z'
'-x, y+1/2, -z+1/2'
'-x, -y, -z'
'x, -y-1/2, z-1/2'

loop_
_atom_site_type_symbol
_atom_site_label
_atom_site_fract_x
_atom_site_fract_y
_atom_site_fract_z
_atom_site_U_iso_or_equiv
_atom_site_adp_type
_atom_site_calc_flag
_atom_site_occupancy
Cl Cl4 0.66813(6) 0.46937(3) 0.91688(9) 0.01612(17) Uani d 1
Cl Cl3 0.32783(7) 0.41016(3) 0.60185(10) 0.01635(17) Uani d 1
Cl Cl2 0.31457(7) 0.31363(3) 0.14987(10) 0.01768(17) Uani d 1
Cl Cl6 0.94101(7) 0.32091(4) 0.32595(11) 0.02151(18) Uani d 1
Cl Cl5 0.98100(7) 0.42141(4) 0.78199(10) 0.02224(18) Uani d 1
O O1 0.6181(2) 0.29071(10) 0.0775(3) 0.0196(4) Uani d 1
N N1 0.6295(2) 0.32790(11) 0.2679(3) 0.0137(4) Uani d 1
C C3 0.5028(3) 0.38880(13) 0.5324(4) 0.0136(5) Uani d 1
C C5 0.7925(3) 0.39268(13) 0.6128(4) 0.0150(5) Uani d 1
C C4 0.6539(3) 0.41299(13) 0.6757(4) 0.0131(5) Uani d 1
C C2 0.4926(3) 0.34654(13) 0.3314(4) 0.0140(5) Uani d 1
C C6 0.7787(3) 0.34953(14) 0.4118(4) 0.0150(5) Uani d 1

loop_
_atom_site_aniso_label
_atom_site_aniso_U_11
_atom_site_aniso_U_22
_atom_site_aniso_U_33
_atom_site_aniso_U_12
_atom_site_aniso_U_13
_atom_site_aniso_U_23
Cl4 0.0184(3) 0.0165(3) 0.0140(3) -0.00124(19) 0.0056(2) -0.00348(18)
Cl3 0.0132(3) 0.0187(3) 0.0188(3) 0.00076(18) 0.0071(2) -0.0008(2)
Cl2 0.0155(3) 0.0199(3) 0.0157(3) -0.00312(19) 0.0015(2) -0.00179(19)
Cl6 0.0166(3) 0.0280(3) 0.0228(3) 0.0019(2) 0.0104(2) -0.0042(2)
Cl5 0.0128(3) 0.0333(4) 0.0197(3) -0.0038(2) 0.0033(2) -0.0063(2)
O1 0.0275(9) 0.0177(8) 0.0148(9) -0.0022(7) 0.0079(7) -0.0061(6)
N1 0.0168(10) 0.0120(9) 0.0128(9) -0.0011(7) 0.0051(8) -0.0008(7)
C3 0.0141(11) 0.0126(11) 0.0150(11) 0.0024(8) 0.0054(8) 0.0024(8)
C5 0.0152(11) 0.0141(11) 0.0146(11) -0.0019(9) 0.0028(9) 0.0003(8)
C4 0.0154(11) 0.0112(11) 0.0128(11) 0.0015(8) 0.0042(9) 0.0005(8)
C2 0.0161(11) 0.0105(10) 0.0148(11) 0.0003(8) 0.0036(9) 0.0021(8)
C6 0.0159(11) 0.0148(11) 0.0166(11) 0.0008(8) 0.0083(9) 0.0021(9)

loop_
_atom_type_symbol
_atom_type_description
_atom_type_scat_dispersion_real
_atom_type_scat_dispersion_imag
_atom_type_scat_source
C C 0.0181 0.0091 'International Tables Vol C Tables 4.2.6.8 and 6.1.1.4'
Cl Cl 0.3639 0.7018 'International Tables Vol C Tables 4.2.6.8 and 6.1.1.4'
N N 0.0311 0.0180 'International Tables Vol C Tables 4.2.6.8 and 6.1.1.4'
O O 0.0492 0.0322 'International Tables Vol C Tables 4.2.6.8 and 6.1.1.4'

loop_
_geom_angle_atom_site_label_1
_geom_angle_atom_site_label_2
_geom_angle_atom_site_label_3
_geom_angle
O1 N1 C6 120.5(2)
O1 N1 C2 120.7(2)
C6 N1 C2 118.8(2)
C2 C3 C4 120.1(2)
C2 C3 Cl3 118.99(18)
C4 C3 Cl3 120.86(18)
C6 C5 C4 120.2(2)
C6 C5 Cl5 119.55(19)
C4 C5 Cl5 120.24(18)
C5 C4 C3 118.4(2)
C5 C4 Cl4 120.80(18)
C3 C4 Cl4 120.79(18)
N1 C2 C3 121.2(2)
N1 C2 Cl2 115.51(18)
C3 C2 Cl2 123.25(19)
N1 C6 C5 121.1(2)
N1 C6 Cl6 115.69(18)
C5 C6 Cl6 123.18(19)

loop_
_geom_bond_atom_site_label_1
_geom_bond_atom_site_label_2
_geom_bond_distance
_geom_bond_publ_flag
Cl4 C4 1.710(2) y
Cl3 C3 1.711(2) y
Cl2 C2 1.693(2) y
Cl6 C6 1.692(2) y
Cl5 C5 1.712(2) y
O1 N1 1.284(3) y
N1 C6 1.370(3) y
N1 C2 1.374(3) y
C3 C2 1.384(3) ?
C3 C4 1.393(3) ?
C5 C6 1.386(3) ?
C5 C4 1.393(3) ?

loop_
_geom_contact_atom_site_label_1
_geom_contact_atom_site_label_2
_geom_contact_distance
_geom_contact_site_symmetry_1
_geom_contact_site_symmetry_2
_geom_contact_publ_flag
Cl4 Cl5 3.5550(10) 1_555 3_767 y
Cl3 Cl4 3.5320(10) 1_555 3_667 y
Cl4 Cl4 3.4770(10) 1_555 3_667 y
Cl3 Cl5 3.4550(10) 1_555 1_455 y
Cl3 Cl6 3.5890(10) 1_555 1_455 y
Cl6 Cl2 3.6580(10) 1_555 1_655 y
O1 N1 2.766(2) 1_555 4_554 y
Cl4 N1 3.2810(10) 1_555 1_556 y
Cl2 Cl5 3.5720(10) 1_555 1_454 y
Cl5 Cl2 3.5720(10) 1_555 1_656 y
Cl2 Cl2 3.6990(10) 1_555 4_554 y
Cl2 Cl2 3.6990(10) 1_555 4_555 y

loop_
_geom_torsion_atom_site_label_1
_geom_torsion_atom_site_label_2
_geom_torsion_atom_site_label_3
_geom_torsion_atom_site_label_4
_geom_torsion
C6 C5 C4 C3 0.1(3)
Cl5 C5 C4 C3 179.63(17)
C6 C5 C4 Cl4 -177.46(18)
Cl5 C5 C4 Cl4 2.1(3)
C2 C3 C4 C5 -0.8(3)
Cl3 C3 C4 C5 178.82(17)
C2 C3 C4 Cl4 176.73(17)
Cl3 C3 C4 Cl4 -3.6(3)
O1 N1 C2 C3 -177.9(2)
C6 N1 C2 C3 2.3(3)
O1 N1 C2 Cl2 2.7(3)
C6 N1 C2 Cl2 -177.13(17)
C4 C3 C2 N1 -0.4(3)
Cl3 C3 C2 N1 179.99(17)
C4 C3 C2 Cl2 178.99(17)
Cl3 C3 C2 Cl2 -0.7(3)
O1 N1 C6 C5 177.2(2)
C2 N1 C6 C5 -3.0(3)
O1 N1 C6 Cl6 -2.3(3)
C2 N1 C6 Cl6 177.52(17)
C4 C5 C6 N1 1.8(4)
Cl5 C5 C6 N1 -177.69(17)
C4 C5 C6 Cl6 -178.72(17)
Cl5 C5 C6 Cl6 1.7(3)
